data_8101508
loop_
_publ_author_name
'Dietze, Utta'
'Steins, Manfred'
'Lorenz, Michael'
'Bente, Klaus'
'Doering, Thomas'

_publ_section_title
;
Crystal structure of barium bismuth oxide, Ba2(Ba0.5Bi0.5Bi)O5.4
;
_journal_issue 2
_journal_name_full 'Zeitschrift f\"ur Kristallographie - New Crystal Structures'
_journal_page_first 153
_journal_page_last 153
_journal_volume 214
_journal_year 1999
_chemical_formula_structural 'Ba2 (Ba0.5 Bi0.5 Bi) O5.4'
_chemical_formula_sum 'Ba1.25 Bi0.75 O2.7'
_chemical_formula_weight 371.61
_space_group_IT_number 139
_symmetry_cell_setting tetragonal
_symmetry_space_group_name_Hall '-I 4 2'
_symmetry_space_group_name_H-M 'I 4/m m m'
_cell_angle_alpha 90.00
_cell_angle_beta 90.00
_cell_angle_gamma 90.00
_cell_formula_units_Z 4
_cell_length_a 6.2050(10)
_cell_length_b 6.2050(10)
_cell_length_c 8.733(2)
_cell_measurement_temperature 293(2)
_cell_volume 336.24(11)
_diffrn_ambient_temperature 293(2)
_exptl_crystal_density_diffrn 7.341
_refine_ls_R_factor_obs 0.0480
_refine_ls_wR_factor_obs 0.1213
_cod_original_formula_sum 'Ba1.25 Bi0.75 O2.70'
_cod_database_code 8101508

loop_
_symmetry_equiv_pos_as_xyz
'x, y, z'
'-x, -y, z'
'-y, x, z'
'y, -x, z'
'-x, y, -z'
'x, -y, -z'
'y, x, -z'
'-y, -x, -z'
'x+1/2, y+1/2, z+1/2'
'-x+1/2, -y+1/2, z+1/2'
'-y+1/2, x+1/2, z+1/2'
'y+1/2, -x+1/2, z+1/2'
'-x+1/2, y+1/2, -z+1/2'
'x+1/2, -y+1/2, -z+1/2'
'y+1/2, x+1/2, -z+1/2'
'-y+1/2, -x+1/2, -z+1/2'
'-x, -y, -z'
'x, y, -z'
'y, -x, -z'
'-y, x, -z'
'x, -y, z'
'-x, y, z'
'-y, -x, z'
'y, x, z'
'-x+1/2, -y+1/2, -z+1/2'
'x+1/2, y+1/2, -z+1/2'
'y+1/2, -x+1/2, -z+1/2'
'-y+1/2, x+1/2, -z+1/2'
'x+1/2, -y+1/2, z+1/2'
'-x+1/2, y+1/2, z+1/2'
'-y+1/2, -x+1/2, z+1/2'
'y+1/2, x+1/2, z+1/2'

loop_
_atom_site_aniso_label
_atom_site_aniso_U_11
_atom_site_aniso_U_22
_atom_site_aniso_U_33
_atom_site_aniso_U_23
_atom_site_aniso_U_13
_atom_site_aniso_U_12
Ba1 0.0346(7) 0.0346(7) 0.0307(9) 0.000 0.000 0.000
Ba2 0.0294(8) 0.0294(8) 0.0331(10) 0.000 0.000 0.000
Bi1 0.0294(8) 0.0294(8) 0.0331(10) 0.000 0.000 0.000
Bi2 0.0114(4) 0.0114(4) 0.0091(4) 0.000 0.000 0.000
O1 0.025(6) 0.025(6) 0.027(9) 0.000 0.000 0.000
O2 0.026(6) 0.026(6) 0.035(9) 0.000 0.000 0.000

loop_
_atom_site_label
_atom_site_type_symbol
_atom_site_fract_x
_atom_site_fract_y
_atom_site_fract_z
_atom_site_U_iso_or_equiv
_atom_site_thermal_displace_type
_atom_site_occupancy
_atom_site_calc_flag
_atom_site_refinement_flags
_atom_site_disorder_group
Ba1 Ba 0.0000 0.5000 0.2500 0.0333(4) Uani 1 d S .
Ba2 Ba 0.0000 0.0000 0.5000 0.0306(5) Uani 0.50 d SP .
Bi1 Bi 0.0000 0.0000 0.5000 0.0306(5) Uani 0.50 d SP .
Bi2 Bi 0.0000 0.0000 0.0000 0.0107(3) Uani 1 d S .
O1 O 0.0000 0.0000 0.2430 0.026 Uani 0.90 d SP .
O2 O 0.2417 0.2417 0.0000 0.029 Uani 0.90 d SP .

loop_
_geom_bond_atom_site_label_1
_geom_bond_atom_site_label_2
_geom_bond_distance
_geom_bond_site_symmetry_2
_geom_bond_publ_flag
Ba1 O2 3.0959(4) 11 ?
Ba1 O2 3.0959(4) 3 ?
Ba1 O2 3.0959(4) 25 ?
Ba1 O2 3.0959(4) 17_565 ?
Ba1 O2 3.0959(4) 9_455 ?
Ba1 O2 3.0959(4) . ?
Ba1 O2 3.0959(4) 27_455 ?
Ba1 O2 3.0959(4) 19_565 ?
Ba1 O1 3.1031(5) . ?
Ba1 O1 3.1031(5) 25 ?
Ba1 O1 3.1031(5) 25_455 ?
Ba1 O1 3.1031(5) 1_565 ?
Ba2 O1 2.2445(5) 17_556 ?
Ba2 O1 2.2445(5) . ?
Ba2 O2 2.2669(4) 25 ?
Ba2 O2 2.2669(4) 9_445 ?
Ba2 O2 2.2669(4) 27_455 ?
Ba2 O2 2.2669(4) 11_545 ?
Ba2 Ba1 3.7937(5) 9_545 ?
Ba2 Ba1 3.7937(5) 17_566 ?
Ba2 Ba1 3.7937(5) 25_455 ?
Ba2 Ba1 3.7937(5) 1_545 ?
Ba2 Ba1 3.7937(5) 25 ?
Ba2 Ba1 3.7937(5) 9_445 ?
Bi1 O1 2.2445(5) 17_556 ?
Bi1 O1 2.2445(5) . ?
Bi1 O2 2.2669(4) 25 ?
Bi1 O2 2.2669(4) 9_445 ?
Bi1 O2 2.2669(4) 27_455 ?
Bi1 O2 2.2669(4) 11_545 ?
Bi1 Ba1 3.7937(5) 9_545 ?
Bi1 Ba1 3.7937(5) 17_566 ?
Bi1 Ba1 3.7937(5) 25_455 ?
Bi1 Ba1 3.7937(5) 1_545 ?
Bi1 Ba1 3.7937(5) 25 ?
Bi1 Ba1 3.7937(5) 9_445 ?
Bi2 O2 2.1207(3) 17 ?
Bi2 O2 2.1207(3) . ?
Bi2 O2 2.1207(3) 19 ?
Bi2 O2 2.1207(3) 3 ?
Bi2 O1 2.1220(5) . ?
Bi2 O1 2.1220(5) 17 ?
Bi2 Ba1 3.7937(5) 9_444 ?
Bi2 Ba1 3.7937(5) 17 ?
Bi2 Ba1 3.7937(5) 25 ?
Bi2 Ba1 3.7937(5) 17_565 ?
Bi2 Ba1 3.7937(5) 9_544 ?
O1 Ba1 3.1031(5) 25 ?
O1 Ba1 3.1031(5) 1_545 ?
O1 Ba1 3.1031(5) 25_455 ?
O2 Bi1 2.2669(4) 9_554 ?
O2 Ba2 2.2669(4) 9_554 ?
O2 Ba1 3.0959(4) 17_565 ?
O2 Ba1 3.0959(4) 25 ?
O2 Ba1 3.0959(4) 9_544 ?
